data_1559539
loop_
_publ_author_name
'Fehrmann, Rasmus'
'Boghosian, Soghomon'
'Papatheodorou, George N.'
'Nielsen, Kurt'
'Berg, Rolf Willestofte'
'Bjerrum, Niels Janniksen'

_publ_section_title
;
 The Crystal Structure of NaV(SO4)2
;
_journal_name_full 'Acta Chemica Scandinavica'
_journal_page_first 961
_journal_page_last 964
_journal_paper_doi 10.3891/acta.chem.scand.45-0961
_journal_volume 45
_journal_year 1991
_chemical_formula_moiety 'O8 S2 V, Na'
_chemical_formula_sum 'Na O8 S2 V'
_chemical_formula_weight 266.055
_chemical_name_common
;
NaV(SO4)2
;
_space_group_IT_number 12
_space_group_name_Hall '-C 2y'
_space_group_name_H-M_alt 'C 1 2/m 1'
_symmetry_cell_setting monoclinic
_symmetry_Int_Tables_number 12
_symmetry_space_group_name_Hall '-C 2y'
_symmetry_space_group_name_H-M 'C 1 2/m 1'
_cell_angle_alpha 90.
_cell_angle_beta 91.87(2)
_cell_angle_gamma 90.
_cell_formula_units_Z 2
_cell_length_a 8.020(1)
_cell_length_b 5.160(1)
_cell_length_c 7.135(2)
_cell_volume 295.11(11)
_diffrn_ambient_temperature 293
_diffrn_radiation_probe x-ray
_diffrn_radiation_type MoK\a
_diffrn_radiation_wavelength 0.71069
_exptl_absorpt_coefficient_mu 4.766
_exptl_crystal_density_diffrn 2.99
_exptl_crystal_F_000 260
_refine_ls_number_parameters 36
_refine_ls_number_reflns 830
_refine_ls_R_factor_gt 0.0284
_refine_ls_wR_factor_gt 0.0312
_cod_data_source_file Acta-Chem-Scand-1991-45-961.cif
_cod_data_source_block 1
_cod_original_sg_symbol_H-M 'C 2/m'
_cod_database_code 1559539

loop_
_space_group_symop_id
_space_group_symop_operation_xyz
1 x,y,z
2 -x,y,-z
3 -x,-y,-z
4 x,-y,z
5 1/2+x,1/2+y,z
6 1/2-x,1/2+y,-z
7 1/2-x,1/2-y,-z
8 1/2+x,1/2-y,z

loop_
_atom_site_label
_atom_site_type_symbol
_atom_site_thermal_displace_type
_atom_site_fract_x
_atom_site_fract_y
_atom_site_fract_z
_atom_site_occupancy
_atom_site_U_iso_or_equiv
_atom_site_calc_flag
_atom_site_refinement_flags
_atom_site_disorder_assembly
_atom_site_disorder_group
V V Uiso 0.00000 0.00000 0.00000 1.000 0.0076(1) . . . .
S S Uiso 0.36190(10) 0.00000 0.22160(10) 1.000 0.0080(3) . . . .
Na Na Uiso 0.00000 0.00000 0.50000 1.000 0.0272(8) . . . .
O1 O Uiso 0.2401(2) 0.00000 0.0622(2) 1.000 0.0118(5) . . . .
O2 O Uiso 0.2886(2) 0.00000 0.4021(2) 1.000 0.0198(8) . . . .
O3 O Uiso 0.46940(10) 0.2334(2) 0.20260(10) 1.000 0.0146(4) . . . .

loop_
_atom_type_symbol
_atom_type_description
_atom_type_scat_dispersion_real
_atom_type_scat_dispersion_imag
_atom_type_scat_source
Na Na 0.0362 0.0249 ' International Tables Vol C Tables 4.2.6.8 and 6.1.1.4'
O O 0.0106 0.0060 ' International Tables Vol C Tables 4.2.6.8 and 6.1.1.4'
S S 0.1246 0.1234 ' International Tables Vol C Tables 4.2.6.8 and 6.1.1.4'
V V 0.3005 0.5294 ' International Tables Vol C Tables 4.2.6.8 and 6.1.1.4'

loop_
_geom_angle_atom_site_label_1
_geom_angle_atom_site_label_2
_geom_angle_atom_site_label_3
_geom_angle
_geom_angle_site_symmetry_1
_geom_angle_site_symmetry_2
_geom_angle_site_symmetry_3
_geom_angle_publ_flag
O1 V O1 180.00 . . 2_555 yes
O1 V O3 88.82(4) . . 5_445 yes
O1 V O3 91.18(4) . . 6_545 yes
O1 V O3 91.18(4) . . 7_555 yes
O1 V O3 88.82(4) . . 8_455 yes
O1 V O3 91.18(4) 2_555 . 5_445 yes
O1 V O3 88.82(4) 2_555 . 6_545 yes
O1 V O3 88.82(4) 2_555 . 7_555 yes
O1 V O3 91.18(4) 2_555 . 8_455 yes
O3 V O3 93.96(4) 5_445 . 6_545 yes
O3 V O3 180.00 5_445 . 7_555 yes
O3 V O3 86.04(4) 5_445 . 8_455 yes
O3 V O3 86.04(4) 6_545 . 7_555 yes
O3 V O3 180.00 6_545 . 8_455 yes
O3 V O3 93.96(4) 7_555 . 8_455 yes
O1 S O2 114.34(10) . . . yes
O1 S O3 107.49(6) . . . yes
O1 S O3 107.49(6) . . 4_555 yes
O2 S O3 109.72(6) . . . yes
O2 S O3 109.72(6) . . 4_555 yes
O3 S O3 107.87(7) . . 4_555 yes
V O1 S 142.65(10) . . . yes
V O3 S 134.51(6) 5_555 . . yes

loop_
_geom_bond_atom_site_label_1
_geom_bond_atom_site_label_2
_geom_bond_distance
_geom_bond_site_symmetry_1
_geom_bond_site_symmetry_2
_geom_bond_publ_flag
V O1 1.9619(17) . . yes
V O1 1.9619(17) . 2_555 yes
V O3 2.0163(10) . 5_445 yes
V O3 2.0163(10) . 6_545 yes
V O3 2.0163(10) . 7_555 yes
V O3 2.0163(10) . 8_455 yes
S O1 1.4749(17) . . yes
S O2 1.4330(17) . . yes
S O3 1.4899(11) . . yes
S O3 1.4899(11) . 4_555 yes

loop_
_geom_torsion_atom_site_label_1
_geom_torsion_atom_site_label_2
_geom_torsion_atom_site_label_3
_geom_torsion_atom_site_label_4
_geom_torsion
_geom_torsion_site_symmetry_1
_geom_torsion_site_symmetry_2
_geom_torsion_site_symmetry_3
_geom_torsion_site_symmetry_4
_geom_torsion_publ_flag
O2 S O1 V 0.00(2) . . . . no
O3 S O1 V -122.06(5) . . . . no
